data_2300569
loop_
_publ_author_name
'Krause, Lennard'
'Herbst-Irmer, Regine'
'Stalke, Dietmar'

_publ_section_title
;
 An empirical correction for the influence of low-energy contamination
;
_journal_coeditor_code KS5494
_journal_issue 6
_journal_name_full 'Journal of Applied Crystallography'
_journal_page_first 1907
_journal_page_last 1913
_journal_paper_doi 10.1107/S1600576715020440
_journal_volume 48
_journal_year 2015
_chemical_formula_moiety 'C34 H26 Mg N4 O4'
_chemical_formula_sum 'C34 H26 Mg N4 O4'
_chemical_formula_weight 578.90
_space_group_crystal_system monoclinic
_space_group_IT_number 14
_space_group_name_Hall '-P 2yn'
_space_group_name_H-M_alt 'P 1 21/n 1'
_symmetry_space_group_name_Hall '-P 2yn'
_symmetry_space_group_name_H-M 'P 1 21/n 1'
_atom_sites_solution_hydrogens geom
_audit_creation_method SHELXL-2014/7
_cell_angle_alpha 90
_cell_angle_beta 93.044(2)
_cell_angle_gamma 90
_cell_formula_units_Z 4
_cell_length_a 11.3182(14)
_cell_length_b 14.9745(18)
_cell_length_c 16.744(2)
_cell_measurement_reflns_used 9930
_cell_measurement_temperature 100(2)
_cell_measurement_theta_max 30.6085
_cell_measurement_theta_min 2.2305
_cell_volume 2833.8(6)
_computing_cell_refinement 'SAINT V8.34A'
_computing_data_collection 'APEX2 v2012.2'
_computing_data_reduction 'SAINT V8.34A'
_computing_molecular_graphics 'Mercury CSD 3.3 (Build RC5)'
_computing_publication_material 'Mercury CSD 3.3 (Build RC5)'
_computing_structure_refinement 'SHELXL-2014/7 (Sheldrick, 2014)'
_computing_structure_solution 'SHELXT (G.M.Sheldrick,Acta Cryst.(2015)A71,3-8)'
_diffrn_ambient_temperature 100(2)
_diffrn_measured_fraction_theta_full 1.000
_diffrn_measured_fraction_theta_max 0.997
_diffrn_measurement_device_type 'Bruker Smart APEX II Ultra'
_diffrn_measurement_method 'omega scans'
_diffrn_radiation_type MoK\a
_diffrn_radiation_wavelength 0.71073
_diffrn_reflns_av_R_equivalents 0.0310
_diffrn_reflns_av_unetI/netI 0.0287
_diffrn_reflns_laue_measured_fraction_full 1.000
_diffrn_reflns_laue_measured_fraction_max 0.997
_diffrn_reflns_limit_h_max 16
_diffrn_reflns_limit_h_min -16
_diffrn_reflns_limit_k_max 21
_diffrn_reflns_limit_k_min -21
_diffrn_reflns_limit_l_max 24
_diffrn_reflns_limit_l_min -24
_diffrn_reflns_number 36495
_diffrn_reflns_point_group_measured_fraction_full 1.000
_diffrn_reflns_point_group_measured_fraction_max 0.997
_diffrn_reflns_theta_full 25.242
_diffrn_reflns_theta_max 30.816
_diffrn_reflns_theta_min 1.826
_diffrn_source 'BRUKER Rotating Anode'
_exptl_absorpt_coefficient_mu 0.110
_exptl_absorpt_correction_T_max 0.7461
_exptl_absorpt_correction_T_min 0.6789
_exptl_absorpt_correction_type multi-scan
_exptl_absorpt_process_details SADABS-2015/1
_exptl_crystal_density_diffrn 1.357
_exptl_crystal_description block
_exptl_crystal_F_000 1208
_exptl_crystal_size_max 0.190
_exptl_crystal_size_mid 0.150
_exptl_crystal_size_min 0.110
_refine_diff_density_max 0.447
_refine_diff_density_min -0.255
_refine_diff_density_rms 0.053
_refine_ls_extinction_method none
_refine_ls_goodness_of_fit_ref 1.034
_refine_ls_hydrogen_treatment constr
_refine_ls_matrix_type full
_refine_ls_number_parameters 392
_refine_ls_number_reflns 8866
_refine_ls_number_restraints 408
_refine_ls_restrained_S_all 1.011
_refine_ls_R_factor_all 0.0499
_refine_ls_R_factor_gt 0.0403
_refine_ls_shift/su_max 0.000
_refine_ls_shift/su_mean 0.000
_refine_ls_structure_factor_coef Fsqd
_refine_ls_weighting_details 'w=1/[\s^2^(Fo^2^)+(0.0582P)^2^+0.8513P] where P=(Fo^2^+2Fc^2^)/3'
_refine_ls_weighting_scheme calc
_refine_ls_wR_factor_gt 0.1046
_refine_ls_wR_factor_ref 0.1112
_reflns_Friedel_coverage 0.000
_reflns_number_gt 7421
_reflns_number_total 8866
_reflns_threshold_expression 'I > 2\s(I)'
_cod_data_source_file ks5494sup1.cif
_cod_data_source_block 4_filter
_cod_original_cell_volume 2833.9(6)
_cod_database_code 2300569
_shelx_shelxl_version_number 2014/7
_shelx_space_group_comment
;
The symmetry employed for this shelxl refinement is uniquely defined
by the following loop, which should always be used as a source of
symmetry information in preference to the above space-group names.
They are only intended as comments.
;
_shelx_estimated_absorpt_t_min 0.979
_shelx_estimated_absorpt_t_max 0.988

loop_
_space_group_symop_operation_xyz
'x, y, z'
'-x+1/2, y+1/2, -z+1/2'
'-x, -y, -z'
'x-1/2, -y-1/2, z-1/2'

loop_
_atom_site_label
_atom_site_type_symbol
_atom_site_fract_x
_atom_site_fract_y
_atom_site_fract_z
_atom_site_U_iso_or_equiv
_atom_site_adp_type
_atom_site_occupancy
_atom_site_site_symmetry_order
_atom_site_calc_flag
_atom_site_refinement_flags_posn
_atom_site_refinement_flags_adp
Mg01 Mg 0.27308(3) 0.33005(2) 0.35534(2) 0.01305(8) Uani 1 1 d . U
O002 O 0.05821(7) 0.12026(5) 0.43094(4) 0.01763(15) Uani 1 1 d . U
O003 O 0.36932(7) 0.59096(5) 0.42442(5) 0.01854(15) Uani 1 1 d . U
O004 O 0.64246(7) 0.36195(5) 0.38294(5) 0.01880(16) Uani 1 1 d . U
O005 O 0.02151(7) 0.25130(5) 0.17522(5) 0.02027(16) Uani 1 1 d . U
N006 N 0.17719(8) 0.24073(6) 0.41883(5) 0.01414(16) Uani 1 1 d . U
N007 N 0.45369(8) 0.31493(6) 0.35926(5) 0.01436(16) Uani 1 1 d . U
N008 N 0.17556(8) 0.30673(6) 0.25062(5) 0.01442(16) Uani 1 1 d . U
N009 N 0.27790(8) 0.46115(6) 0.39100(5) 0.01435(16) Uani 1 1 d . U
C00A C 0.09842(9) 0.18575(6) 0.38132(6) 0.01488(18) Uani 1 1 d . U
C00B C 0.24554(9) 0.24707(7) 0.56621(6) 0.01593(19) Uani 1 1 d . U
C00C C 0.18572(9) 0.21132(7) 0.49862(6) 0.01444(18) Uani 1 1 d . U
C00D C 0.53109(9) 0.24424(7) 0.34383(6) 0.01451(18) Uani 1 1 d . U
C00E C 0.52438(9) 0.38366(7) 0.38137(6) 0.01551(18) Uani 1 1 d . U
C00F C 0.08657(9) 0.24837(7) 0.24648(6) 0.01584(19) Uani 1 1 d . U
C00G C 0.19122(9) 0.52685(7) 0.40182(6) 0.01565(19) Uani 1 1 d . U
C00H C 0.38175(9) 0.50281(6) 0.40460(6) 0.01554(19) Uani 1 1 d . U
C00I C 0.16944(9) 0.35062(7) 0.17617(6) 0.01600(19) Uani 1 1 d . U
C00J C 0.24870(10) 0.60625(7) 0.42200(6) 0.01741(19) Uani 1 1 d . U
C00K C 0.50887(9) 0.15751(7) 0.31656(6) 0.01665(19) Uani 1 1 d . U
C00L C 0.05149(9) 0.18672(7) 0.30318(6) 0.01742(19) Uani 1 1 d . U
H00L H -0.0069 0.1437 0.2875 0.021 Uiso 1 1 calc R U
C00M C 0.49681(9) 0.47082(7) 0.40122(7) 0.0182(2) Uani 1 1 d . U
H00M H 0.5602 0.5111 0.4132 0.022 Uiso 1 1 calc R U
C00N C 0.11442(9) 0.13650(7) 0.50502(6) 0.01636(19) Uani 1 1 d . U
C00O C 0.07358(10) 0.31670(8) 0.13092(6) 0.0195(2) Uani 1 1 d . U
C00P C 0.64636(9) 0.27364(7) 0.35964(6) 0.01691(19) Uani 1 1 d . U
C00Q C 0.06765(10) 0.52335(7) 0.39426(6) 0.0187(2) Uani 1 1 d . U
C00R C 0.31472(10) 0.33236(7) 0.56297(6) 0.0192(2) Uani 1 1 d . U
H00A H 0.2645 0.3793 0.5385 0.029 Uiso 1 1 calc R U
H00B H 0.3837 0.3232 0.5310 0.029 Uiso 1 1 calc R U
H00C H 0.3411 0.3503 0.6173 0.029 Uiso 1 1 calc R U
C00S C 0.24327(10) 0.41469(7) 0.14517(6) 0.01762(19) Uani 1 1 d . U
C00T C 0.74561(10) 0.22166(8) 0.35229(7) 0.0218(2) Uani 1 1 d . U
H00T H 0.8233 0.2434 0.3644 0.026 Uiso 1 1 calc R U
C00U C 0.38554(10) 0.12434(7) 0.29750(7) 0.0213(2) Uani 1 1 d . U
H00D H 0.3885 0.0621 0.2797 0.032 Uiso 1 1 calc R U
H00E H 0.3478 0.1611 0.2549 0.032 Uiso 1 1 calc R U
H00F H 0.3397 0.1282 0.3454 0.032 Uiso 1 1 calc R U
C00V C 0.10169(11) 0.08934(7) 0.57452(7) 0.0224(2) Uani 1 1 d . U
H00V H 0.0542 0.0372 0.5765 0.027 Uiso 1 1 calc R U
C00W C 0.23229(10) 0.20076(8) 0.63776(6) 0.0208(2) Uani 1 1 d . U
H00W H 0.2716 0.2227 0.6853 0.025 Uiso 1 1 calc R U
C00X C 0.21204(11) 0.44285(8) 0.06726(7) 0.0232(2) Uani 1 1 d . U
H00X H 0.2599 0.4863 0.0432 0.028 Uiso 1 1 calc R U
C00Y C 0.19263(11) 0.68599(7) 0.43525(7) 0.0223(2) Uani 1 1 d . U
H00Y H 0.2347 0.7389 0.4499 0.027 Uiso 1 1 calc R U
C00Z C 0.60864(10) 0.10419(7) 0.30801(7) 0.0209(2) Uani 1 1 d . U
H00Z H 0.5979 0.0447 0.2894 0.025 Uiso 1 1 calc R U
C010 C 0.06969(11) 0.68337(8) 0.42565(8) 0.0259(2) Uani 1 1 d . U
H010 H 0.0257 0.7366 0.4326 0.031 Uiso 1 1 calc R U
C011 C 0.72346(10) 0.13474(8) 0.32575(7) 0.0232(2) Uani 1 1 d . U
H011 H 0.7881 0.0953 0.3196 0.028 Uiso 1 1 calc R U
C012 C 0.00060(10) 0.43936(8) 0.37285(8) 0.0241(2) Uani 1 1 d . U
H01A H 0.0148 0.4226 0.3176 0.036 Uiso 1 1 calc R U
H01B H -0.0842 0.4496 0.3780 0.036 Uiso 1 1 calc R U
H01C H 0.0274 0.3911 0.4090 0.036 Uiso 1 1 calc R U
C013 C 0.34922(10) 0.45013(8) 0.19225(7) 0.0221(2) Uani 1 1 d . U
H01D H 0.3931 0.4906 0.1587 0.033 Uiso 1 1 calc R U
H01E H 0.4005 0.4004 0.2098 0.033 Uiso 1 1 calc R U
H01F H 0.3235 0.4826 0.2391 0.033 Uiso 1 1 calc R U
C014 C 0.16369(11) 0.12372(8) 0.64197(7) 0.0239(2) Uani 1 1 d . U
H014 H 0.1590 0.0940 0.6918 0.029 Uiso 1 1 calc R U
C015 C 0.00983(11) 0.60425(8) 0.40605(7) 0.0241(2) Uani 1 1 d . U
H015 H -0.0741 0.6055 0.4005 0.029 Uiso 1 1 calc R U
C016 C 0.04091(11) 0.34450(9) 0.05432(7) 0.0262(2) Uani 1 1 d . U
H016 H -0.0260 0.3209 0.0249 0.031 Uiso 1 1 calc R U
C017 C 0.11321(12) 0.40959(9) 0.02339(7) 0.0275(2) Uani 1 1 d . U
H017 H 0.0949 0.4320 -0.0289 0.033 Uiso 1 1 calc R U

loop_
_atom_site_aniso_label
_atom_site_aniso_U_11
_atom_site_aniso_U_22
_atom_site_aniso_U_33
_atom_site_aniso_U_23
_atom_site_aniso_U_13
_atom_site_aniso_U_12
Mg01 0.01099(16) 0.01193(16) 0.01623(16) 0.00025(12) 0.00078(12) -0.00143(12)
O002 0.0201(4) 0.0145(3) 0.0187(3) -0.0007(3) 0.0052(3) -0.0060(3)
O003 0.0180(4) 0.0119(3) 0.0257(4) -0.0025(3) 0.0004(3) -0.0003(3)
O004 0.0113(3) 0.0175(4) 0.0274(4) -0.0032(3) -0.0003(3) -0.0007(3)
O005 0.0179(4) 0.0248(4) 0.0178(3) 0.0012(3) -0.0027(3) -0.0051(3)
N006 0.0128(4) 0.0125(4) 0.0172(4) 0.0001(3) 0.0018(3) -0.0008(3)
N007 0.0131(4) 0.0129(4) 0.0170(4) -0.0005(3) 0.0004(3) -0.0001(3)
N008 0.0126(4) 0.0142(4) 0.0165(4) 0.0004(3) 0.0013(3) -0.0015(3)
N009 0.0134(4) 0.0123(4) 0.0174(4) 0.0003(3) 0.0018(3) 0.0009(3)
C00A 0.0131(4) 0.0122(4) 0.0197(4) -0.0006(3) 0.0048(3) -0.0017(3)
C00B 0.0143(4) 0.0143(4) 0.0193(5) 0.0003(3) 0.0022(4) 0.0004(3)
C00C 0.0144(4) 0.0120(4) 0.0174(4) 0.0003(3) 0.0049(3) 0.0013(3)
C00D 0.0127(4) 0.0156(4) 0.0153(4) 0.0009(3) 0.0015(3) 0.0010(3)
C00E 0.0107(4) 0.0167(4) 0.0192(4) 0.0004(3) 0.0006(3) -0.0006(3)
C00F 0.0128(4) 0.0172(4) 0.0174(4) -0.0022(3) 0.0000(3) -0.0003(3)
C00G 0.0177(5) 0.0136(4) 0.0159(4) 0.0018(3) 0.0031(3) 0.0028(3)
C00H 0.0188(5) 0.0108(4) 0.0169(4) -0.0003(3) 0.0003(4) -0.0011(3)
C00I 0.0158(5) 0.0171(4) 0.0152(4) -0.0003(3) 0.0009(3) 0.0010(4)
C00J 0.0184(5) 0.0150(4) 0.0190(4) 0.0008(3) 0.0028(4) 0.0012(4)
C00K 0.0169(5) 0.0162(4) 0.0170(4) -0.0006(3) 0.0026(4) 0.0005(4)
C00L 0.0150(5) 0.0163(4) 0.0209(5) -0.0014(4) 0.0006(4) -0.0045(4)
C00M 0.0151(5) 0.0140(4) 0.0254(5) -0.0024(4) -0.0005(4) -0.0029(4)
C00N 0.0179(5) 0.0130(4) 0.0186(4) -0.0026(3) 0.0054(4) -0.0009(4)
C00O 0.0170(5) 0.0225(5) 0.0189(5) 0.0005(4) 0.0001(4) -0.0019(4)
C00P 0.0146(5) 0.0162(4) 0.0199(4) -0.0009(4) 0.0008(4) 0.0005(4)
C00Q 0.0176(5) 0.0174(5) 0.0214(5) 0.0019(4) 0.0045(4) 0.0017(4)
C00R 0.0196(5) 0.0176(5) 0.0201(5) 0.0009(4) -0.0014(4) -0.0035(4)
C00S 0.0180(5) 0.0175(5) 0.0175(4) 0.0005(4) 0.0025(4) -0.0001(4)
C00T 0.0134(5) 0.0245(5) 0.0276(5) -0.0012(4) 0.0016(4) 0.0027(4)
C00U 0.0180(5) 0.0172(5) 0.0289(5) -0.0054(4) 0.0026(4) -0.0018(4)
C00V 0.0295(6) 0.0159(5) 0.0227(5) 0.0003(4) 0.0092(4) -0.0048(4)
C00W 0.0233(5) 0.0209(5) 0.0183(5) 0.0009(4) 0.0019(4) -0.0007(4)
C00X 0.0276(6) 0.0237(5) 0.0186(5) 0.0038(4) 0.0030(4) -0.0025(4)
C00Y 0.0272(6) 0.0145(5) 0.0257(5) -0.0003(4) 0.0061(4) 0.0027(4)
C00Z 0.0217(5) 0.0176(5) 0.0238(5) -0.0021(4) 0.0035(4) 0.0037(4)
C010 0.0268(6) 0.0177(5) 0.0339(6) -0.0001(4) 0.0097(5) 0.0073(4)
C011 0.0185(5) 0.0224(5) 0.0291(6) -0.0015(4) 0.0050(4) 0.0066(4)
C012 0.0155(5) 0.0209(5) 0.0360(6) -0.0007(4) 0.0039(4) 0.0004(4)
C013 0.0209(5) 0.0248(5) 0.0206(5) 0.0034(4) 0.0021(4) -0.0070(4)
C014 0.0323(6) 0.0202(5) 0.0198(5) 0.0036(4) 0.0064(4) -0.0031(4)
C015 0.0184(5) 0.0226(5) 0.0320(6) 0.0011(4) 0.0075(4) 0.0055(4)
C016 0.0240(6) 0.0336(6) 0.0203(5) 0.0026(4) -0.0043(4) -0.0033(5)
C017 0.0315(6) 0.0325(6) 0.0183(5) 0.0060(4) -0.0015(4) -0.0017(5)

loop_
_atom_type_symbol
_atom_type_description
_atom_type_scat_dispersion_real
_atom_type_scat_dispersion_imag
_atom_type_scat_source
C C 0.0033 0.0016 'International Tables Vol C Tables 4.2.6.8 and 6.1.1.4'
H H 0.0000 0.0000 'International Tables Vol C Tables 4.2.6.8 and 6.1.1.4'
N N 0.0061 0.0033 'International Tables Vol C Tables 4.2.6.8 and 6.1.1.4'
O O 0.0106 0.0060 'International Tables Vol C Tables 4.2.6.8 and 6.1.1.4'
Mg Mg 0.0486 0.0363 'International Tables Vol C Tables 4.2.6.8 and 6.1.1.4'

loop_
_geom_angle_atom_site_label_1
_geom_angle_atom_site_label_2
_geom_angle_atom_site_label_3
_geom_angle
N008 Mg01 N009 114.60(4)
N008 Mg01 N006 93.24(4)
N009 Mg01 N006 118.62(4)
N008 Mg01 N007 119.85(4)
N009 Mg01 N007 94.88(4)
N006 Mg01 N007 117.64(4)
C00A O002 C00N 105.33(8)
C00H O003 C00J 105.45(8)
C00E O004 C00P 105.48(8)
C00F O005 C00O 105.42(8)
C00A N006 C00C 105.22(8)
C00A N006 Mg01 120.82(7)
C00C N006 Mg01 133.21(7)
C00E N007 C00D 105.04(8)
C00E N007 Mg01 120.09(7)
C00D N007 Mg01 134.86(7)
C00F N008 C00I 104.99(8)
C00F N008 Mg01 121.80(7)
C00I N008 Mg01 132.56(7)
C00H N009 C00G 105.30(8)
C00H N009 Mg01 120.31(7)
C00G N009 Mg01 134.28(7)
N006 C00A O002 112.71(9)
N006 C00A C00L 130.25(9)
O002 C00A C00L 117.02(9)
C00C C00B C00W 115.79(10)
C00C C00B C00R 121.95(9)
C00W C00B C00R 122.19(10)
C00N C00C C00B 120.43(9)
C00N C00C N006 108.39(9)
C00B C00C N006 131.08(9)
C00P C00D C00K 120.57(9)
C00P C00D N007 108.32(9)
C00K C00D N007 131.11(9)
N007 C00E O004 112.85(9)
N007 C00E C00M 130.46(10)
O004 C00E C00M 116.69(9)
N008 C00F O005 113.23(9)
N008 C00F C00L 129.75(9)
O005 C00F C00L 117.02(9)
C00J C00G C00Q 120.49(10)
C00J C00G N009 108.00(9)
C00Q C00G N009 131.49(10)
N009 C00H O003 112.92(9)
N009 C00H C00M 130.34(9)
O003 C00H C00M 116.74(9)
C00O C00I C00S 121.14(10)
C00O C00I N008 108.26(9)
C00S C00I N008 130.56(9)
C00Y C00J O003 127.03(10)
C00Y C00J C00G 124.63(11)
O003 C00J C00G 108.32(9)
C00D C00K C00Z 115.66(10)
C00D C00K C00U 121.84(9)
C00Z C00K C00U 122.50(10)
C00A C00L C00F 122.69(9)
C00A C00L H00L 118.7
C00F C00L H00L 118.7
C00E C00M C00H 123.84(9)
C00E C00M H00M 118.1
C00H C00M H00M 118.1
C00V C00N O002 127.14(10)
C00V C00N C00C 124.55(10)
O002 C00N C00C 108.29(9)
O005 C00O C016 127.79(10)
O005 C00O C00I 108.09(9)
C016 C00O C00I 124.10(11)
C00T C00P O004 127.25(10)
C00T C00P C00D 124.47(10)
O004 C00P C00D 108.28(9)
C015 C00Q C00G 115.39(10)
C015 C00Q C012 121.71(10)
C00G C00Q C012 122.88(10)
C00B C00R H00A 109.5
C00B C00R H00B 109.5
H00A C00R H00B 109.5
C00B C00R H00C 109.5
H00A C00R H00C 109.5
H00B C00R H00C 109.5
C00I C00S C00X 115.41(10)
C00I C00S C013 121.90(9)
C00X C00S C013 122.69(10)
C00P C00T C011 114.99(10)
C00P C00T H00T 122.5
C011 C00T H00T 122.5
C00K C00U H00D 109.5
C00K C00U H00E 109.5
H00D C00U H00E 109.5
C00K C00U H00F 109.5
H00D C00U H00F 109.5
H00E C00U H00F 109.5
C00N C00V C014 115.12(10)
C00N C00V H00V 122.4
C014 C00V H00V 122.4
C014 C00W C00B 122.59(10)
C014 C00W H00W 118.7
C00B C00W H00W 118.7
C017 C00X C00S 122.59(11)
C017 C00X H00X 118.7
C00S C00X H00X 118.7
C00J C00Y C010 115.06(11)
C00J C00Y H00Y 122.5
C010 C00Y H00Y 122.5
C011 C00Z C00K 122.68(10)
C011 C00Z H00Z 118.7
C00K C00Z H00Z 118.7
C00Y C010 C015 121.38(10)
C00Y C010 H010 119.3
C015 C010 H010 119.3
C00T C011 C00Z 121.60(10)
C00T C011 H011 119.2
C00Z C011 H011 119.2
C00Q C012 H01A 109.5
C00Q C012 H01B 109.5
H01A C012 H01B 109.5
C00Q C012 H01C 109.5
H01A C012 H01C 109.5
H01B C012 H01C 109.5
C00S C013 H01D 109.5
C00S C013 H01E 109.5
H01D C013 H01E 109.5
C00S C013 H01F 109.5
H01D C013 H01F 109.5
H01E C013 H01F 109.5
C00W C014 C00V 121.43(10)
C00W C014 H014 119.3
C00V C014 H014 119.3
C010 C015 C00Q 123.01(11)
C010 C015 H015 118.5
C00Q C015 H015 118.5
C00O C016 C017 115.07(11)
C00O C016 H016 122.5
C017 C016 H016 122.5
C016 C017 C00X 121.66(11)
C016 C017 H017 119.2
C00X C017 H017 119.2

loop_
_geom_bond_atom_site_label_1
_geom_bond_atom_site_label_2
_geom_bond_distance
Mg01 N008 2.0516(9)
Mg01 N009 2.0518(9)
Mg01 N006 2.0542(9)
Mg01 N007 2.0543(10)
O002 C00A 1.3781(12)
O002 C00N 1.3852(13)
O003 C00H 1.3701(12)
O003 C00J 1.3827(13)
O004 C00E 1.3743(12)
O004 C00P 1.3801(13)
O005 C00F 1.3692(12)
O005 C00O 1.3795(13)
N006 C00A 1.3446(13)
N006 C00C 1.4052(13)
N007 C00E 1.3435(13)
N007 C00D 1.4067(13)
N008 C00F 1.3325(13)
N008 C00I 1.4076(13)
N009 C00H 1.3395(13)
N009 C00G 1.4078(13)
C00A C00L 1.3857(14)
C00B C00C 1.3944(14)
C00B C00W 1.3991(15)
C00B C00R 1.5006(15)
C00C C00N 1.3882(14)
C00D C00P 1.3890(14)
C00D C00K 1.3951(14)
C00E C00M 1.3865(14)
C00F C00L 1.3970(14)
C00G C00J 1.3884(15)
C00G C00Q 1.3986(15)
C00H C00M 1.3916(15)
C00I C00O 1.3863(15)
C00I C00S 1.3908(15)
C00J C00Y 1.3758(15)
C00K C00Z 1.3965(15)
C00K C00U 1.5000(15)
C00L H00L 0.9500
C00M H00M 0.9500
C00N C00V 1.3753(15)
C00O C016 1.3802(15)
C00P C00T 1.3775(15)
C00Q C015 1.3958(15)
C00Q C012 1.5025(16)
C00R H00A 0.9800
C00R H00B 0.9800
C00R H00C 0.9800
C00S C00X 1.3985(15)
C00S C013 1.4968(15)
C00T C011 1.3937(17)
C00T H00T 0.9500
C00U H00D 0.9800
C00U H00E 0.9800
C00U H00F 0.9800
C00V C014 1.3960(17)
C00V H00V 0.9500
C00W C014 1.3945(16)
C00W H00W 0.9500
C00X C017 1.3970(17)
C00X H00X 0.9500
C00Y C010 1.3928(18)
C00Y H00Y 0.9500
C00Z C011 1.3947(16)
C00Z H00Z 0.9500
C010 C015 1.3953(17)
C010 H010 0.9500
C011 H011 0.9500
C012 H01A 0.9800
C012 H01B 0.9800
C012 H01C 0.9800
C013 H01D 0.9800
C013 H01E 0.9800
C013 H01F 0.9800
C014 H014 0.9500
C015 H015 0.9500
C016 C017 1.3902(18)
C016 H016 0.9500
C017 H017 0.9500

_cod_database_fobs_code 2300569
